data_4340500
loop_
_publ_author_name
'Halfen, Jason A.'
'Fox, Derek C.'
'Mehn, Mark P.'
'Que, Lawrence'

_publ_section_title
;
 Enhanced Reactivity of Copper Catalysts for Olefin Aziridination by
 Manipulation of Ligand Denticity
;
_journal_issue 20
_journal_name_full 'Inorganic Chemistry'
_journal_page_first 5060
_journal_paper_doi 10.1021/ic015551k
_journal_volume 40
_journal_year 2001
_chemical_formula_moiety 'C26 H40 Cl2 Cu2 N6, 2(F6 P)'
_chemical_formula_sum 'C26 H40 Cl2 Cu2 F12 N6 P2'
_chemical_formula_weight 924.56
_chemical_name_common 00344
_chemical_name_systematic
; 
 ? 
;
_space_group_IT_number 13
_symmetry_cell_setting monoclinic
_symmetry_space_group_name_Hall '-P 2yac'
_symmetry_space_group_name_H-M 'P 1 2/n 1'
_atom_sites_solution_hydrogens geom
_atom_sites_solution_primary direct
_atom_sites_solution_secondary difmap
_audit_creation_method SHELXL-97
_cell_angle_alpha 90.00
_cell_angle_beta 114.744(3)
_cell_angle_gamma 90.00
_cell_formula_units_Z 4
_cell_length_a 22.017(4)
_cell_length_b 7.356(1)
_cell_length_c 23.263(4)
_cell_measurement_reflns_used 4410
_cell_measurement_temperature 173(2)
_cell_volume 3421.7(10)
_computing_cell_refinement 'SAINT, Bruker'
_computing_data_collection 'SMART, Bruker'
_computing_data_reduction 'SAINT, Bruker'
_computing_molecular_graphics 'SHELXTL, Bruker'
_computing_structure_refinement 'SHELXL-97 (Sheldrick, 1997)'
_computing_structure_solution 'SHELXS-97 (Sheldrick, 1990)'
_diffrn_ambient_temperature 173(2)
_diffrn_measured_fraction_theta_full 0.996
_diffrn_measured_fraction_theta_max 0.996
_diffrn_measurement_device_type 'Bruker SMART Platform CCD'
_diffrn_measurement_method 'area detector, omega scans'
_diffrn_radiation_monochromator graphite
_diffrn_radiation_source 'fine-focus sealed tube'
_diffrn_radiation_type MoK\a
_diffrn_radiation_wavelength 0.71073
_diffrn_reflns_av_R_equivalents 0.0934
_diffrn_reflns_av_sigmaI/netI 0.1036
_diffrn_reflns_limit_h_max 26
_diffrn_reflns_limit_h_min -26
_diffrn_reflns_limit_k_max 8
_diffrn_reflns_limit_k_min -8
_diffrn_reflns_limit_l_max 27
_diffrn_reflns_limit_l_min -27
_diffrn_reflns_number 20120
_diffrn_reflns_theta_full 25.09
_diffrn_reflns_theta_max 25.09
_diffrn_reflns_theta_min 1.67
_exptl_absorpt_coefficient_mu 1.589
_exptl_absorpt_correction_T_max 1.000000
_exptl_absorpt_correction_T_min 0.842963
_exptl_absorpt_correction_type multiscans
_exptl_absorpt_process_details 'SADABS, R. Blessing, 1995'
_exptl_crystal_colour light-blue
_exptl_crystal_density_diffrn 1.795
_exptl_crystal_density_method 'not measured'
_exptl_crystal_description plate
_exptl_crystal_F_000 1872
_exptl_crystal_size_max 0.23
_exptl_crystal_size_mid 0.21
_exptl_crystal_size_min 0.05
_refine_diff_density_max 0.706
_refine_diff_density_min -0.815
_refine_diff_density_rms 0.122
_refine_ls_extinction_method none
_refine_ls_goodness_of_fit_ref 0.980
_refine_ls_hydrogen_treatment riding
_refine_ls_matrix_type full
_refine_ls_number_parameters 451
_refine_ls_number_reflns 6065
_refine_ls_number_restraints 0
_refine_ls_restrained_S_all 0.980
_refine_ls_R_factor_all 0.0991
_refine_ls_R_factor_gt 0.0521
_refine_ls_shift/su_max 0.001
_refine_ls_shift/su_mean 0.000
_refine_ls_structure_factor_coef Fsqd
_refine_ls_weighting_details 'calc w=1/[\s^2^(Fo^2^)+(0.0459P)^2^+0.0000P] where P=(Fo^2^+2Fc^2^)/3'
_refine_ls_weighting_scheme calc
_refine_ls_wR_factor_gt 0.1073
_refine_ls_wR_factor_ref 0.1217
_reflns_number_gt 3700
_reflns_number_total 6065
_reflns_threshold_expression >2sigma(I)
_cod_data_source_file halfenic.cif
_cod_data_source_block 00344
_cod_original_cell_volume 3421(1)
_cod_original_sg_symbol_H-M P2/n
_cod_database_code 4340500

loop_
_symmetry_equiv_pos_as_xyz
'x, y, z'
'-x+1/2, y, -z+1/2'
'-x, -y, -z'
'x-1/2, -y, z-1/2'

loop_
_atom_site_label
_atom_site_type_symbol
_atom_site_fract_x
_atom_site_fract_y
_atom_site_fract_z
_atom_site_U_iso_or_equiv
_atom_site_adp_type
_atom_site_occupancy
_atom_site_symmetry_multiplicity
_atom_site_calc_flag
_atom_site_refinement_flags
P1 P 0.39417(8) 0.0466(2) 0.86434(8) 0.0272(4) Uani 1 1 d .
F1 F 0.45767(17) -0.0131(5) 0.92463(18) 0.0478(10) Uani 1 1 d .
F2 F 0.34952(17) 0.0244(5) 0.90251(17) 0.0438(10) Uani 1 1 d .
F3 F 0.32941(18) 0.1048(5) 0.80399(18) 0.0525(11) Uani 1 1 d .
F4 F 0.38090(16) -0.1609(4) 0.84238(16) 0.0384(9) Uani 1 1 d .
F5 F 0.43861(19) 0.0697(5) 0.8260(2) 0.0567(12) Uani 1 1 d .
F6 F 0.40774(17) 0.2537(4) 0.88564(19) 0.0503(11) Uani 1 1 d .
P2 P 0.59696(8) 0.1417(2) 0.73824(8) 0.0296(4) Uani 1 1 d .
F7 F 0.58512(19) 0.3530(5) 0.7430(2) 0.0577(12) Uani 1 1 d .
F8 F 0.5572(3) 0.1524(6) 0.6647(2) 0.0914(17) Uani 1 1 d .
F9 F 0.6103(2) -0.0674(5) 0.73224(19) 0.0608(12) Uani 1 1 d .
F10 F 0.6635(2) 0.1872(6) 0.7322(2) 0.0786(15) Uani 1 1 d .
F11 F 0.5318(2) 0.0974(7) 0.7447(3) 0.0927(17) Uani 1 1 d .
F12 F 0.6385(2) 0.1302(5) 0.81197(17) 0.0584(11) Uani 1 1 d .
Cu1 Cu 0.69084(3) 0.39770(9) 0.41539(3) 0.02049(19) Uani 1 1 d .
Cu2 Cu 0.69824(3) 0.69050(9) 0.53556(3) 0.01940(18) Uani 1 1 d .
Cl1 Cl 0.67634(7) 0.74793(18) 0.43295(6) 0.0252(3) Uani 1 1 d .
Cl2 Cl 0.66850(8) 0.34892(19) 0.50207(7) 0.0297(4) Uani 1 1 d .
N1 N 0.5984(2) 0.3289(6) 0.3469(2) 0.0269(12) Uani 1 1 d .
N2 N 0.7201(2) 0.4386(6) 0.3444(2) 0.0182(10) Uani 1 1 d .
N3 N 0.7903(2) 0.3626(6) 0.4660(2) 0.0248(11) Uani 1 1 d .
N4 N 0.6068(2) 0.7766(6) 0.5322(2) 0.0244(11) Uani 1 1 d .
N5 N 0.7275(2) 0.6484(5) 0.6299(2) 0.0186(10) Uani 1 1 d .
N6 N 0.7985(2) 0.7135(6) 0.5636(2) 0.0233(11) Uani 1 1 d .
C1 C 0.5466(3) 0.2943(10) 0.3710(3) 0.0456(19) Uani 1 1 d .
H1A H 0.5044 0.2619 0.3356 0.068 Uiso 1 1 calc R
H1B H 0.5403 0.4042 0.3917 0.068 Uiso 1 1 calc R
H1C H 0.5611 0.1942 0.4016 0.068 Uiso 1 1 calc R
C2 C 0.5708(3) 0.4800(8) 0.2995(3) 0.0315(15) Uani 1 1 d .
H2A H 0.5240 0.4499 0.2709 0.038 Uiso 1 1 calc R
H2B H 0.5699 0.5926 0.3225 0.038 Uiso 1 1 calc R
C3 C 0.6083(3) 0.5180(8) 0.2601(3) 0.0327(15) Uani 1 1 d .
H3A H 0.5885 0.5069 0.2153 0.039 Uiso 1 1 calc R
C4 C 0.6794(3) 0.5749(7) 0.2967(3) 0.0255(14) Uani 1 1 d .
H4A H 0.7001 0.5966 0.2668 0.031 Uiso 1 1 calc R
H4B H 0.6803 0.6910 0.3185 0.031 Uiso 1 1 calc R
C5 C 0.6075(3) 0.1582(8) 0.3160(3) 0.0321(15) Uani 1 1 d .
H5A H 0.5824 0.1701 0.2696 0.039 Uiso 1 1 calc R
H5B H 0.5881 0.0549 0.3299 0.039 Uiso 1 1 calc R
C6 C 0.6794(3) 0.1164(7) 0.3310(3) 0.0280(14) Uani 1 1 d .
H6A H 0.6804 0.0026 0.3086 0.034 Uiso 1 1 calc R
H6B H 0.7026 0.0913 0.3769 0.034 Uiso 1 1 calc R
C7 C 0.7197(3) 0.2567(7) 0.3149(3) 0.0235(13) Uani 1 1 d .
H7A H 0.7663 0.2130 0.3295 0.028 Uiso 1 1 calc R
H7B H 0.7010 0.2709 0.2684 0.028 Uiso 1 1 calc R
C8 C 0.7886(3) 0.5103(8) 0.3749(3) 0.0274(14) Uani 1 1 d .
H8A H 0.7869 0.6426 0.3820 0.033 Uiso 1 1 calc R
H8B H 0.8113 0.4919 0.3465 0.033 Uiso 1 1 calc R
C9 C 0.8272(3) 0.4196(8) 0.4360(3) 0.0266(14) Uani 1 1 d .
C10 C 0.8955(3) 0.3995(8) 0.4618(3) 0.0322(15) Uani 1 1 d .
H10A H 0.9207 0.4385 0.4395 0.039 Uiso 1 1 calc R
C11 C 0.9264(3) 0.3223(9) 0.5204(4) 0.049(2) Uani 1 1 d .
H11A H 0.9736 0.3086 0.5391 0.059 Uiso 1 1 calc R
C12 C 0.8897(3) 0.2642(8) 0.5524(3) 0.0407(17) Uani 1 1 d .
H12A H 0.9107 0.2108 0.5932 0.049 Uiso 1 1 calc R
C13 C 0.8216(3) 0.2866(8) 0.5230(3) 0.0341(16) Uani 1 1 d .
H13A H 0.7955 0.2460 0.5443 0.041 Uiso 1 1 calc R
C14 C 0.5569(3) 0.8143(9) 0.4678(3) 0.0416(17) Uani 1 1 d .
H14A H 0.5152 0.8547 0.4693 0.062 Uiso 1 1 calc R
H14B H 0.5485 0.7034 0.4422 0.062 Uiso 1 1 calc R
H14C H 0.5736 0.9097 0.4488 0.062 Uiso 1 1 calc R
C15 C 0.5769(3) 0.6331(8) 0.5582(3) 0.0295(15) Uani 1 1 d .
H15A H 0.5309 0.6712 0.5504 0.035 Uiso 1 1 calc R
H15B H 0.5732 0.5194 0.5342 0.035 Uiso 1 1 calc R
C16 C 0.6142(3) 0.5920(8) 0.6273(3) 0.0292(15) Uani 1 1 d .
H16A H 0.5952 0.6086 0.6569 0.035 Uiso 1 1 calc R
C17 C 0.6838(3) 0.5226(7) 0.6460(3) 0.0239(14) Uani 1 1 d .
H17A H 0.7046 0.5007 0.6922 0.029 Uiso 1 1 calc R
H17B H 0.6815 0.4046 0.6248 0.029 Uiso 1 1 calc R
C18 C 0.6208(3) 0.9466(8) 0.5712(3) 0.0277(14) Uani 1 1 d .
H18A H 0.5961 0.9409 0.5983 0.033 Uiso 1 1 calc R
H18B H 0.6034 1.0520 0.5425 0.033 Uiso 1 1 calc R
C19 C 0.6936(3) 0.9776(8) 0.6127(3) 0.0301(15) Uani 1 1 d .
H19A H 0.6974 1.0916 0.6366 0.036 Uiso 1 1 calc R
H19B H 0.7168 0.9979 0.5848 0.036 Uiso 1 1 calc R
C20 C 0.7311(3) 0.8315(7) 0.6596(3) 0.0245(13) Uani 1 1 d .
H20A H 0.7786 0.8678 0.6818 0.029 Uiso 1 1 calc R
H20B H 0.7127 0.8219 0.6917 0.029 Uiso 1 1 calc R
C21 C 0.7945(3) 0.5676(8) 0.6531(3) 0.0312(15) Uani 1 1 d .
H21A H 0.7907 0.4357 0.6437 0.037 Uiso 1 1 calc R
H21B H 0.8178 0.5832 0.6995 0.037 Uiso 1 1 calc R
C22 C 0.8343(3) 0.6558(7) 0.6223(3) 0.0247(14) Uani 1 1 d .
C23 C 0.9026(3) 0.6725(9) 0.6511(3) 0.0401(17) Uani 1 1 d .
H23A H 0.9271 0.6328 0.6935 0.048 Uiso 1 1 calc R
C24 C 0.9347(3) 0.7474(9) 0.6177(3) 0.0426(18) Uani 1 1 d .
H24A H 0.9820 0.7596 0.6369 0.051 Uiso 1 1 calc R
C25 C 0.8992(3) 0.8046(8) 0.5570(3) 0.0340(16) Uani 1 1 d .
H25A H 0.9212 0.8544 0.5331 0.041 Uiso 1 1 calc R
C26 C 0.8302(3) 0.7882(7) 0.5310(3) 0.0285(15) Uani 1 1 d .
H26A H 0.8046 0.8307 0.4891 0.034 Uiso 1 1 calc R

loop_
_atom_site_aniso_label
_atom_site_aniso_U_11
_atom_site_aniso_U_22
_atom_site_aniso_U_33
_atom_site_aniso_U_23
_atom_site_aniso_U_13
_atom_site_aniso_U_12
P1 0.0252(9) 0.0217(9) 0.0332(10) -0.0035(7) 0.0107(8) 0.0006(7)
F1 0.034(2) 0.046(2) 0.046(3) -0.0032(19) -0.0015(19) 0.0070(17)
F2 0.043(2) 0.046(2) 0.054(3) -0.0052(19) 0.032(2) -0.0008(18)
F3 0.050(2) 0.051(3) 0.038(3) 0.011(2) 0.000(2) 0.0085(19)
F4 0.046(2) 0.0241(19) 0.043(2) -0.0080(17) 0.0167(19) -0.0019(16)
F5 0.067(3) 0.043(2) 0.087(3) 0.006(2) 0.059(3) 0.000(2)
F6 0.040(2) 0.025(2) 0.081(3) -0.015(2) 0.020(2) -0.0008(16)
P2 0.0285(9) 0.0269(9) 0.0293(11) -0.0027(7) 0.0080(8) 0.0012(7)
F7 0.058(3) 0.029(2) 0.067(3) -0.012(2) 0.008(2) 0.0055(18)
F8 0.131(4) 0.071(3) 0.029(3) -0.003(2) -0.010(3) 0.041(3)
F9 0.077(3) 0.028(2) 0.054(3) -0.010(2) 0.005(2) 0.009(2)
F10 0.066(3) 0.082(3) 0.113(4) 0.014(3) 0.063(3) 0.002(2)
F11 0.053(3) 0.094(4) 0.147(5) -0.023(3) 0.058(3) -0.023(3)
F12 0.082(3) 0.052(3) 0.028(3) -0.0078(19) 0.010(2) 0.004(2)
Cu1 0.0237(4) 0.0194(4) 0.0198(4) 0.0008(3) 0.0106(3) -0.0008(3)
Cu2 0.0210(4) 0.0196(4) 0.0169(4) 0.0014(3) 0.0072(3) 0.0010(3)
Cl1 0.0354(8) 0.0212(8) 0.0191(8) 0.0035(6) 0.0113(7) 0.0015(6)
Cl2 0.0470(10) 0.0228(8) 0.0272(9) 0.0001(7) 0.0233(8) -0.0029(7)
N1 0.028(3) 0.029(3) 0.029(3) -0.004(2) 0.018(3) -0.004(2)
N2 0.020(2) 0.017(3) 0.017(3) 0.004(2) 0.008(2) 0.0025(19)
N3 0.029(3) 0.019(3) 0.023(3) -0.003(2) 0.008(3) 0.000(2)
N4 0.025(3) 0.025(3) 0.023(3) 0.002(2) 0.009(2) 0.003(2)
N5 0.022(3) 0.014(2) 0.016(3) 0.000(2) 0.004(2) 0.0003(19)
N6 0.029(3) 0.017(3) 0.025(3) -0.006(2) 0.012(3) -0.004(2)
C1 0.039(4) 0.061(5) 0.047(5) -0.019(4) 0.027(4) -0.016(3)
C2 0.021(3) 0.039(4) 0.024(4) -0.012(3) -0.001(3) -0.002(3)
C3 0.027(4) 0.047(4) 0.012(3) 0.004(3) -0.004(3) 0.004(3)
C4 0.034(4) 0.024(3) 0.021(4) 0.010(3) 0.014(3) 0.006(3)
C5 0.040(4) 0.022(3) 0.040(4) -0.007(3) 0.021(3) -0.013(3)
C6 0.040(4) 0.017(3) 0.030(4) -0.009(3) 0.018(3) -0.003(3)
C7 0.028(3) 0.023(3) 0.025(4) 0.000(3) 0.017(3) 0.002(3)
C8 0.025(3) 0.028(3) 0.034(4) -0.005(3) 0.016(3) -0.007(3)
C9 0.020(3) 0.024(3) 0.035(4) -0.009(3) 0.010(3) -0.002(3)
C10 0.025(4) 0.025(4) 0.037(4) -0.006(3) 0.004(3) 0.003(3)
C11 0.026(4) 0.037(4) 0.068(6) -0.013(4) 0.004(4) 0.003(3)
C12 0.045(4) 0.026(4) 0.028(4) 0.002(3) -0.007(4) 0.007(3)
C13 0.047(4) 0.023(4) 0.024(4) -0.001(3) 0.007(3) 0.008(3)
C14 0.035(4) 0.055(5) 0.035(4) 0.004(4) 0.015(4) 0.016(3)
C15 0.021(3) 0.033(4) 0.038(4) -0.005(3) 0.016(3) -0.001(3)
C16 0.035(4) 0.036(4) 0.024(4) -0.001(3) 0.019(3) 0.003(3)
C17 0.037(4) 0.017(3) 0.018(3) 0.005(3) 0.012(3) -0.006(3)
C18 0.036(4) 0.024(3) 0.026(4) 0.001(3) 0.015(3) 0.008(3)
C19 0.046(4) 0.018(3) 0.029(4) -0.005(3) 0.018(3) -0.005(3)
C20 0.029(3) 0.023(3) 0.018(3) -0.008(3) 0.007(3) -0.004(3)
C21 0.026(3) 0.034(4) 0.028(4) 0.011(3) 0.006(3) 0.005(3)
C22 0.020(3) 0.023(3) 0.030(4) 0.000(3) 0.009(3) 0.001(2)
C23 0.029(4) 0.043(4) 0.039(5) 0.004(3) 0.006(3) 0.008(3)
C24 0.026(4) 0.044(4) 0.053(5) 0.005(4) 0.011(4) 0.004(3)
C25 0.030(4) 0.026(4) 0.048(5) -0.008(3) 0.019(4) -0.009(3)
C26 0.029(4) 0.023(3) 0.038(4) -0.004(3) 0.018(3) -0.002(3)

loop_
_atom_type_symbol
_atom_type_description
_atom_type_scat_dispersion_real
_atom_type_scat_dispersion_imag
_atom_type_scat_source
C C 0.0033 0.0016 'International Tables Vol C Tables 4.2.6.8 and 6.1.1.4'
H H 0.0000 0.0000 'International Tables Vol C Tables 4.2.6.8 and 6.1.1.4'
N N 0.0061 0.0033 'International Tables Vol C Tables 4.2.6.8 and 6.1.1.4'
F F 0.0171 0.0103 'International Tables Vol C Tables 4.2.6.8 and 6.1.1.4'
P P 0.1023 0.0942 'International Tables Vol C Tables 4.2.6.8 and 6.1.1.4'
Cl Cl 0.1484 0.1585 'International Tables Vol C Tables 4.2.6.8 and 6.1.1.4'
Cu Cu 0.3201 1.2651 'International Tables Vol C Tables 4.2.6.8 and 6.1.1.4'

loop_
_geom_angle_atom_site_label_1
_geom_angle_atom_site_label_2
_geom_angle_atom_site_label_3
_geom_angle
F1 P1 F3 179.0(2)
F1 P1 F2 90.0(2)
F3 P1 F2 89.2(2)
F1 P1 F5 90.2(2)
F3 P1 F5 90.6(2)
F2 P1 F5 179.7(2)
F1 P1 F6 90.5(2)
F3 P1 F6 90.0(2)
F2 P1 F6 90.2(2)
F5 P1 F6 89.6(2)
F1 P1 F4 89.6(2)
F3 P1 F4 89.9(2)
F2 P1 F4 90.42(19)
F5 P1 F4 89.8(2)
F6 P1 F4 179.3(2)
F11 P2 F8 90.0(3)
F11 P2 F10 179.5(3)
F8 P2 F10 90.4(3)
F11 P2 F12 91.3(3)
F8 P2 F12 178.6(3)
F10 P2 F12 88.3(2)
F11 P2 F9 91.1(3)
F8 P2 F9 89.5(2)
F10 P2 F9 89.1(2)
F12 P2 F9 90.0(2)
F11 P2 F7 90.8(2)
F8 P2 F7 89.7(2)
F10 P2 F7 89.1(2)
F12 P2 F7 90.8(2)
F9 P2 F7 178.0(3)
N3 Cu1 N2 81.83(18)
N3 Cu1 N1 154.12(18)
N2 Cu1 N1 87.38(17)
N3 Cu1 Cl2 92.66(14)
N2 Cu1 Cl2 174.49(13)
N1 Cu1 Cl2 97.79(13)
N3 Cu1 Cl1 101.85(13)
N2 Cu1 Cl1 94.66(12)
N1 Cu1 Cl1 102.43(13)
Cl2 Cu1 Cl1 86.13(5)
N6 Cu2 N5 81.69(18)
N6 Cu2 N4 153.06(18)
N5 Cu2 N4 87.20(17)
N6 Cu2 Cl1 92.66(14)
N5 Cu2 Cl1 174.18(13)
N4 Cu2 Cl1 97.34(13)
N6 Cu2 Cl2 106.10(13)
N5 Cu2 Cl2 95.79(12)
N4 Cu2 Cl2 99.36(13)
Cl1 Cu2 Cl2 87.10(5)
Cu2 Cl1 Cu1 89.71(5)
Cu1 Cl2 Cu2 89.57(5)
C1 N1 C5 108.3(4)
C1 N1 C2 105.3(4)
C5 N1 C2 111.2(4)
C1 N1 Cu1 114.6(4)
C5 N1 Cu1 106.9(3)
C2 N1 Cu1 110.6(3)
C8 N2 C4 107.1(4)
C8 N2 C7 110.5(4)
C4 N2 C7 112.0(4)
C8 N2 Cu1 105.7(3)
C4 N2 Cu1 114.2(3)
C7 N2 Cu1 107.2(3)
C13 N3 C9 118.4(5)
C13 N3 Cu1 127.9(4)
C9 N3 Cu1 113.6(4)
C14 N4 C18 109.7(5)
C14 N4 C15 106.1(5)
C18 N4 C15 110.9(4)
C14 N4 Cu2 113.3(3)
C18 N4 Cu2 106.3(3)
C15 N4 Cu2 110.6(3)
C21 N5 C17 108.1(4)
C21 N5 C20 110.0(4)
C17 N5 C20 110.9(4)
C21 N5 Cu2 105.9(3)
C17 N5 Cu2 114.8(3)
C20 N5 Cu2 107.0(3)
C22 N6 C26 119.1(5)
C22 N6 Cu2 113.6(4)
C26 N6 Cu2 127.1(4)
N1 C1 H1A 109.5
N1 C1 H1B 109.5
H1A C1 H1B 109.5
N1 C1 H1C 109.5
H1A C1 H1C 109.5
H1B C1 H1C 109.5
C3 C2 N1 115.5(5)
C3 C2 H2A 108.4
N1 C2 H2A 108.4
C3 C2 H2B 108.4
N1 C2 H2B 108.4
H2A C2 H2B 107.5
C2 C3 C4 114.7(5)
C2 C3 H3A 122.6
C4 C3 H3A 122.6
N2 C4 C3 113.4(5)
N2 C4 H4A 108.9
C3 C4 H4A 108.9
N2 C4 H4B 108.9
C3 C4 H4B 108.9
H4A C4 H4B 107.7
N1 C5 C6 113.5(5)
N1 C5 H5A 108.9
C6 C5 H5A 108.9
N1 C5 H5B 108.9
C6 C5 H5B 108.9
H5A C5 H5B 107.7
C5 C6 C7 118.3(5)
C5 C6 H6A 107.7
C7 C6 H6A 107.7
C5 C6 H6B 107.7
C7 C6 H6B 107.7
H6A C6 H6B 107.1
N2 C7 C6 113.0(4)
N2 C7 H7A 109.0
C6 C7 H7A 109.0
N2 C7 H7B 109.0
C6 C7 H7B 109.0
H7A C7 H7B 107.8
N2 C8 C9 111.4(4)
N2 C8 H8A 109.3
C9 C8 H8A 109.3
N2 C8 H8B 109.3
C9 C8 H8B 109.3
H8A C8 H8B 108.0
N3 C9 C10 121.9(6)
N3 C9 C8 114.3(5)
C10 C9 C8 123.7(6)
C11 C10 C9 118.6(6)
C11 C10 H10A 120.7
C9 C10 H10A 120.7
C10 C11 C12 120.6(6)
C10 C11 H11A 119.7
C12 C11 H11A 119.7
C13 C12 C11 117.3(6)
C13 C12 H12A 121.3
C11 C12 H12A 121.3
N3 C13 C12 123.2(6)
N3 C13 H13A 118.4
C12 C13 H13A 118.4
N4 C14 H14A 109.5
N4 C14 H14B 109.5
H14A C14 H14B 109.5
N4 C14 H14C 109.5
H14A C14 H14C 109.5
H14B C14 H14C 109.5
C16 C15 N4 116.0(5)
C16 C15 H15A 108.3
N4 C15 H15A 108.3
C16 C15 H15B 108.3
N4 C15 H15B 108.3
H15A C15 H15B 107.4
C17 C16 C15 114.5(5)
C17 C16 H16A 122.8
C15 C16 H16A 122.8
N5 C17 C16 113.9(4)
N5 C17 H17A 108.8
C16 C17 H17A 108.8
N5 C17 H17B 108.8
C16 C17 H17B 108.8
H17A C17 H17B 107.7
N4 C18 C19 114.1(4)
N4 C18 H18A 108.7
C19 C18 H18A 108.7
N4 C18 H18B 108.7
C19 C18 H18B 108.7
H18A C18 H18B 107.6
C18 C19 C20 118.0(5)
C18 C19 H19A 107.8
C20 C19 H19A 107.8
C18 C19 H19B 107.8
C20 C19 H19B 107.8
H19A C19 H19B 107.1
N5 C20 C19 113.5(5)
N5 C20 H20A 108.9
C19 C20 H20A 108.9
N5 C20 H20B 108.9
C19 C20 H20B 108.9
H20A C20 H20B 107.7
N5 C21 C22 110.4(5)
N5 C21 H21A 109.6
C22 C21 H21A 109.6
N5 C21 H21B 109.6
C22 C21 H21B 109.6
H21A C21 H21B 108.1
N6 C22 C23 122.1(5)
N6 C22 C21 114.7(5)
C23 C22 C21 123.2(6)
C24 C23 C22 118.7(6)
C24 C23 H23A 120.6
C22 C23 H23A 120.6
C25 C24 C23 120.2(6)
C25 C24 H24A 119.9
C23 C24 H24A 119.9
C24 C25 C26 118.4(6)
C24 C25 H25A 120.8
C26 C25 H25A 120.8
N6 C26 C25 121.4(6)
N6 C26 H26A 119.3
C25 C26 H26A 119.3

loop_
_geom_bond_atom_site_label_1
_geom_bond_atom_site_label_2
_geom_bond_distance
P1 F1 1.573(4)
P1 F3 1.585(4)
P1 F2 1.585(3)
P1 F5 1.586(4)
P1 F6 1.591(4)
P1 F4 1.597(3)
P2 F11 1.539(4)
P2 F8 1.565(4)
P2 F10 1.565(4)
P2 F12 1.572(4)
P2 F9 1.583(4)
P2 F7 1.587(4)
Cu1 N3 2.023(5)
Cu1 N2 2.031(4)
Cu1 N1 2.054(5)
Cu1 Cl2 2.2952(15)
Cu1 Cl1 2.6485(16)
Cu2 N6 2.030(4)
Cu2 N5 2.035(4)
Cu2 N4 2.081(4)
Cu2 Cl1 2.2683(15)
Cu2 Cl2 2.6308(16)
N1 C1 1.488(7)
N1 C5 1.501(7)
N1 C2 1.504(7)
N2 C8 1.469(7)
N2 C4 1.485(6)
N2 C7 1.501(6)
N3 C13 1.334(7)
N3 C9 1.342(7)
N4 C14 1.466(7)
N4 C18 1.499(7)
N4 C15 1.499(7)
N5 C21 1.469(7)
N5 C17 1.491(6)
N5 C20 1.501(6)
N6 C22 1.328(7)
N6 C26 1.344(7)
C1 H1A 0.9800
C1 H1B 0.9800
C1 H1C 0.9800
C2 C3 1.496(8)
C2 H2A 0.9900
C2 H2B 0.9900
C3 C4 1.496(8)
C3 H3A 0.9500
C4 H4A 0.9900
C4 H4B 0.9900
C5 C6 1.504(8)
C5 H5A 0.9900
C5 H5B 0.9900
C6 C7 1.505(7)
C6 H6A 0.9900
C6 H6B 0.9900
C7 H7A 0.9900
C7 H7B 0.9900
C8 C9 1.475(8)
C8 H8A 0.9900
C8 H8B 0.9900
C9 C10 1.372(8)
C10 C11 1.365(9)
C10 H10A 0.9500
C11 C12 1.375(9)
C11 H11A 0.9500
C12 C13 1.373(8)
C12 H12A 0.9500
C13 H13A 0.9500
C14 H14A 0.9800
C14 H14B 0.9800
C14 H14C 0.9800
C15 C16 1.499(8)
C15 H15A 0.9900
C15 H15B 0.9900
C16 C17 1.498(7)
C16 H16A 0.9500
C17 H17A 0.9900
C17 H17B 0.9900
C18 C19 1.503(8)
C18 H18A 0.9900
C18 H18B 0.9900
C19 C20 1.508(8)
C19 H19A 0.9900
C19 H19B 0.9900
C20 H20A 0.9900
C20 H20B 0.9900
C21 C22 1.491(7)
C21 H21A 0.9900
C21 H21B 0.9900
C22 C23 1.372(8)
C23 C24 1.367(9)
C23 H23A 0.9500
C24 C25 1.363(9)
C24 H24A 0.9500
C25 C26 1.385(8)
C25 H25A 0.9500
C26 H26A 0.9500

loop_
_geom_torsion_atom_site_label_1
_geom_torsion_atom_site_label_2
_geom_torsion_atom_site_label_3
_geom_torsion_atom_site_label_4
_geom_torsion
N6 Cu2 Cl1 Cu1 86.90(13)
N5 Cu2 Cl1 Cu1 100.9(12)
N4 Cu2 Cl1 Cu1 -118.17(13)
Cl2 Cu2 Cl1 Cu1 -19.10(5)
N3 Cu1 Cl1 Cu2 -69.86(14)
N2 Cu1 Cl1 Cu2 -152.47(13)
N1 Cu1 Cl1 Cu2 119.19(13)
Cl2 Cu1 Cl1 Cu2 22.05(6)
N3 Cu1 Cl2 Cu2 82.82(13)
N2 Cu1 Cl2 Cu2 79.5(13)
N1 Cu1 Cl2 Cu2 -120.92(14)
Cl1 Cu1 Cl2 Cu2 -18.89(5)
N6 Cu2 Cl2 Cu1 -69.75(14)
N5 Cu2 Cl2 Cu1 -152.74(13)
N4 Cu2 Cl2 Cu1 119.15(14)
Cl1 Cu2 Cl2 Cu1 22.19(6)
N3 Cu1 N1 C1 119.9(5)
N2 Cu1 N1 C1 -175.0(4)
Cl2 Cu1 N1 C1 7.0(4)
Cl1 Cu1 N1 C1 -80.8(4)
N3 Cu1 N1 C5 -0.1(6)
N2 Cu1 N1 C5 65.0(3)
Cl2 Cu1 N1 C5 -113.1(3)
Cl1 Cu1 N1 C5 159.2(3)
N3 Cu1 N1 C2 -121.3(5)
N2 Cu1 N1 C2 -56.1(3)
Cl2 Cu1 N1 C2 125.8(3)
Cl1 Cu1 N1 C2 38.1(3)
N3 Cu1 N2 C8 -28.3(3)
N1 Cu1 N2 C8 175.3(3)
Cl2 Cu1 N2 C8 -25.0(15)
Cl1 Cu1 N2 C8 73.0(3)
N3 Cu1 N2 C4 -145.8(4)
N1 Cu1 N2 C4 57.8(4)
Cl2 Cu1 N2 C4 -142.5(12)
Cl1 Cu1 N2 C4 -44.5(4)
N3 Cu1 N2 C7 89.5(3)
N1 Cu1 N2 C7 -66.9(3)
Cl2 Cu1 N2 C7 92.8(13)
Cl1 Cu1 N2 C7 -169.1(3)
N2 Cu1 N3 C13 -163.9(5)
N1 Cu1 N3 C13 -97.6(6)
Cl2 Cu1 N3 C13 16.4(5)
Cl1 Cu1 N3 C13 103.0(5)
N2 Cu1 N3 C9 13.8(4)
N1 Cu1 N3 C9 80.2(6)
Cl2 Cu1 N3 C9 -165.8(4)
Cl1 Cu1 N3 C9 -79.2(4)
N6 Cu2 N4 C14 120.2(5)
N5 Cu2 N4 C14 -174.4(4)
Cl1 Cu2 N4 C14 9.3(4)
Cl2 Cu2 N4 C14 -79.0(4)
N6 Cu2 N4 C18 -0.4(6)
N5 Cu2 N4 C18 65.1(3)
Cl1 Cu2 N4 C18 -111.3(3)
Cl2 Cu2 N4 C18 160.5(3)
N6 Cu2 N4 C15 -120.8(5)
N5 Cu2 N4 C15 -55.4(4)
Cl1 Cu2 N4 C15 128.3(3)
Cl2 Cu2 N4 C15 40.0(4)
N6 Cu2 N5 C21 -28.6(3)
N4 Cu2 N5 C21 176.0(3)
Cl1 Cu2 N5 C21 -42.7(14)
Cl2 Cu2 N5 C21 76.8(3)
N6 Cu2 N5 C17 -147.8(4)
N4 Cu2 N5 C17 56.8(4)
Cl1 Cu2 N5 C17 -161.9(11)
Cl2 Cu2 N5 C17 -42.4(3)
N6 Cu2 N5 C20 88.7(3)
N4 Cu2 N5 C20 -66.7(3)
Cl1 Cu2 N5 C20 74.6(13)
Cl2 Cu2 N5 C20 -165.9(3)
N5 Cu2 N6 C22 13.2(4)
N4 Cu2 N6 C22 79.8(6)
Cl1 Cu2 N6 C22 -168.2(4)
Cl2 Cu2 N6 C22 -80.5(4)
N5 Cu2 N6 C26 -162.8(5)
N4 Cu2 N6 C26 -96.1(6)
Cl1 Cu2 N6 C26 15.8(4)
Cl2 Cu2 N6 C26 103.6(4)
C1 N1 C2 C3 -169.7(5)
C5 N1 C2 C3 -52.6(6)
Cu1 N1 C2 C3 66.0(5)
N1 C2 C3 C4 -61.0(7)
C8 N2 C4 C3 178.3(5)
C7 N2 C4 C3 57.1(6)
Cu1 N2 C4 C3 -65.0(5)
C2 C3 C4 N2 58.5(7)
C1 N1 C5 C6 -138.4(5)
C2 N1 C5 C6 106.4(6)
Cu1 N1 C5 C6 -14.4(6)
N1 C5 C6 C7 -57.5(7)
C8 N2 C7 C6 132.4(5)
C4 N2 C7 C6 -108.3(5)
Cu1 N2 C7 C6 17.7(5)
C5 C6 C7 N2 55.7(7)
C4 N2 C8 C9 161.1(4)
C7 N2 C8 C9 -76.7(5)
Cu1 N2 C8 C9 38.9(5)
C13 N3 C9 C10 0.9(8)
Cu1 N3 C9 C10 -177.1(4)
C13 N3 C9 C8 -176.9(5)
Cu1 N3 C9 C8 5.1(6)
N2 C8 C9 N3 -30.2(7)
N2 C8 C9 C10 152.0(5)
N3 C9 C10 C11 -1.3(9)
C8 C9 C10 C11 176.3(6)
C9 C10 C11 C12 0.7(9)
C10 C11 C12 C13 0.3(9)
C9 N3 C13 C12 0.1(8)
Cu1 N3 C13 C12 177.8(4)
C11 C12 C13 N3 -0.7(9)
C14 N4 C15 C16 -170.9(5)
C18 N4 C15 C16 -51.8(6)
Cu2 N4 C15 C16 65.9(5)
N4 C15 C16 C17 -61.2(7)
C21 N5 C17 C16 177.6(5)
C20 N5 C17 C16 57.0(6)
Cu2 N5 C17 C16 -64.4(5)
C15 C16 C17 N5 57.9(6)
C14 N4 C18 C19 -137.2(5)
C15 N4 C18 C19 105.9(5)
Cu2 N4 C18 C19 -14.4(6)
N4 C18 C19 C20 -57.1(7)
C21 N5 C20 C19 132.3(5)
C17 N5 C20 C19 -108.2(5)
Cu2 N5 C20 C19 17.7(5)
C18 C19 C20 N5 55.7(7)
C17 N5 C21 C22 163.1(5)
C20 N5 C21 C22 -75.7(6)
Cu2 N5 C21 C22 39.5(5)
C26 N6 C22 C23 1.0(8)
Cu2 N6 C22 C23 -175.3(5)
C26 N6 C22 C21 -177.3(5)
Cu2 N6 C22 C21 6.4(6)
N5 C21 C22 N6 -31.6(7)
N5 C21 C22 C23 150.1(5)
N6 C22 C23 C24 -1.5(9)
C21 C22 C23 C24 176.7(6)
C22 C23 C24 C25 0.2(10)
C23 C24 C25 C26 1.3(9)
C22 N6 C26 C25 0.6(8)
Cu2 N6 C26 C25 176.4(4)
C24 C25 C26 N6 -1.8(9)
